data_7214327
loop_
_publ_author_name
'Ovsyannikov, A.'
'Ferlay, S.'
'Solovieva, S. E.'
'Antipin, I. S.'
'Konovalov, A. I.'
'Kyritsakas, N.'
'Hosseini, M. W.'

_publ_section_title
;
 Molecular tectonics: generation of grid and porous diamondoid
 coordination networks by calixarene based tectons
;
_journal_issue 18
_journal_name_full CrystEngComm
_journal_page_first 3765
_journal_paper_doi 10.1039/c3ce42305k
_journal_volume 16
_journal_year 2014
_chemical_formula_moiety 'C128 H136 Br2 Co N8 S16,2(C H4 O), H2 O'
_chemical_formula_sum 'C130 H146 Br2 Co N8 O3 S16'
_chemical_formula_weight 2600.26
_chemical_name_systematic
; 
 ? 
;
_space_group_IT_number 5
_symmetry_cell_setting monoclinic
_symmetry_space_group_name_Hall 'C 2y'
_symmetry_space_group_name_H-M 'C 1 2 1'
_atom_sites_solution_hydrogens geom
_atom_sites_solution_primary direct
_atom_sites_solution_secondary difmap
_audit_creation_method SHELXL-97
_cell_angle_alpha 90.00
_cell_angle_beta 100.242(2)
_cell_angle_gamma 90.00
_cell_formula_units_Z 2
_cell_length_a 28.1970(8)
_cell_length_b 15.6401(4)
_cell_length_c 15.4989(4)
_cell_measurement_reflns_used 9230
_cell_measurement_temperature 173(2)
_cell_measurement_theta_max 25.08
_cell_measurement_theta_min 2.56
_cell_volume 6726.2(3)
_computing_cell_refinement 'Bruker SMART'
_computing_data_collection 'Bruker SMART'
_computing_data_reduction 'Bruker SAINT'
_computing_molecular_graphics 'Bruker SHELXTL'
_computing_publication_material 'Bruker SHELXTL'
_computing_structure_refinement 'SHELXL-97 (Sheldrick, 2008)'
_computing_structure_solution 'SHELXS-97 (Sheldrick, 2008)'
_diffrn_ambient_temperature 173(2)
_diffrn_measured_fraction_theta_full 0.987
_diffrn_measured_fraction_theta_max 0.987
_diffrn_measurement_device_type 'CCD area detector'
_diffrn_measurement_method 'phi and omega scans'
_diffrn_radiation_monochromator graphite
_diffrn_radiation_source 'fine-focus sealed tube'
_diffrn_radiation_type MoK\a
_diffrn_radiation_wavelength 0.71073
_diffrn_reflns_av_R_equivalents 0.0632
_diffrn_reflns_av_sigmaI/netI 0.0828
_diffrn_reflns_limit_h_max 39
_diffrn_reflns_limit_h_min -39
_diffrn_reflns_limit_k_max 21
_diffrn_reflns_limit_k_min -21
_diffrn_reflns_limit_l_max 21
_diffrn_reflns_limit_l_min -21
_diffrn_reflns_number 102470
_diffrn_reflns_theta_full 30.05
_diffrn_reflns_theta_max 30.05
_diffrn_reflns_theta_min 1.34
_exptl_absorpt_coefficient_mu 1.022
_exptl_absorpt_correction_T_max 0.9603
_exptl_absorpt_correction_T_min 0.9412
_exptl_absorpt_correction_type multi-scan
_exptl_absorpt_process_details sadabs
_exptl_crystal_colour colorless
_exptl_crystal_density_diffrn 1.284
_exptl_crystal_density_meas ?
_exptl_crystal_density_method 'not measured'
_exptl_crystal_description prism
_exptl_crystal_F_000 2718
_exptl_crystal_size_max 0.06
_exptl_crystal_size_mid 0.04
_exptl_crystal_size_min 0.04
_refine_diff_density_max 1.426
_refine_diff_density_min -0.720
_refine_diff_density_rms 0.199
_refine_ls_abs_structure_details 'Flack H D (1983), Acta Cryst. A39, 876-881'
_refine_ls_abs_structure_Flack 0.058(7)
_refine_ls_extinction_method none
_refine_ls_goodness_of_fit_ref 1.033
_refine_ls_hydrogen_treatment constr
_refine_ls_matrix_type full
_refine_ls_number_parameters 734
_refine_ls_number_reflns 19261
_refine_ls_number_restraints 2
_refine_ls_restrained_S_all 1.034
_refine_ls_R_factor_all 0.1023
_refine_ls_R_factor_gt 0.0604
_refine_ls_shift/su_max 0.001
_refine_ls_shift/su_mean 0.000
_refine_ls_structure_factor_coef Fsqd
_refine_ls_weighting_details 'calc w=1/[\s^2^(Fo^2^)+(0.1018P)^2^+0.0000P] where P=(Fo^2^+2Fc^2^)/3'
_refine_ls_weighting_scheme calc
_refine_ls_wR_factor_gt 0.1504
_refine_ls_wR_factor_ref 0.1736
_reflns_number_gt 13295
_reflns_number_total 19261
_reflns_threshold_expression >2sigma(I)
_cod_data_source_file c3ce42305k.txt
_cod_data_source_block e2393a
_cod_depositor_comments
;
The following automatic conversions were performed:

'_symmetry_cell_setting' value 'Monoclinic' changed to 'monoclinic'
according to
/usr/data/users/saulius/crontab/automatic-downloads/rss-feeds/RSC/lib/dictionaries/cif_core.dic
dictionary named 'cif_core.dic' version 2.4.2 from 2011-04-26.

Automatic conversion script
Id: cif_fix_values 2281 2013-09-26 08:29:07Z andrius 

The following automatic conversions were performed:

'_exptl_crystal_density_meas' value 'none' was changed to '?' - the
value is perceived as not measured.

Automatic conversion script
Id: cif_fix_values 3008 2015-01-20 13:52:24Z robertas 
;
_cod_original_sg_symbol_H-M C2
_cod_database_code 7214327

loop_
_symmetry_equiv_pos_as_xyz
'x, y, z'
'-x, y, -z'
'x+1/2, y+1/2, z'
'-x+1/2, y+1/2, -z'

loop_
_atom_site_label
_atom_site_type_symbol
_atom_site_fract_x
_atom_site_fract_y
_atom_site_fract_z
_atom_site_U_iso_or_equiv
_atom_site_adp_type
_atom_site_occupancy
_atom_site_symmetry_multiplicity
_atom_site_calc_flag
_atom_site_refinement_flags
Co1 Co 1.0000 0.71548(5) 1.0000 0.02578(18) Uani 1 2 d S
Br1 Br 0.982220(17) 0.72907(3) 0.82568(3) 0.03893(13) Uani 1 1 d .
S1 S 0.79011(4) 0.86866(7) 0.60762(8) 0.0307(2) Uani 1 1 d .
C1 C 0.73908(14) 0.8552(3) 0.6601(3) 0.0237(8) Uani 1 1 d .
C2 C 0.73987(14) 0.8694(2) 0.7492(3) 0.0214(8) Uani 1 1 d .
C3 C 0.69827(14) 0.8469(3) 0.7825(3) 0.0228(8) Uani 1 1 d .
C4 C 0.65949(15) 0.8083(3) 0.7306(3) 0.0272(9) Uani 1 1 d .
H4 H 0.6324 0.7922 0.7556 0.033 Uiso 1 1 calc R
C5 C 0.65930(16) 0.7924(3) 0.6417(3) 0.0272(9) Uani 1 1 d .
C6 C 0.69950(16) 0.8178(3) 0.6079(3) 0.0298(9) Uani 1 1 d .
H6 H 0.6999 0.8094 0.5473 0.036 Uiso 1 1 calc R
S2 S 0.79121(4) 0.91603(7) 0.81627(7) 0.0275(2) Uani 1 1 d .
C7 C 0.81478(18) 0.8239(3) 0.8818(4) 0.0413(12) Uani 1 1 d .
H7A H 0.7912 0.8048 0.9181 0.050 Uiso 1 1 calc R
H7B H 0.8205 0.7761 0.8430 0.050 Uiso 1 1 calc R
C8 C 0.86159(15) 0.8492(3) 0.9401(3) 0.0297(9) Uani 1 1 d .
C9 C 0.90055(15) 0.7939(3) 0.9442(3) 0.0289(9) Uani 1 1 d .
H9 H 0.8971 0.7450 0.9072 0.035 Uiso 1 1 calc R
N1 N 0.94317(13) 0.8068(2) 0.9985(3) 0.0304(8) Uani 1 1 d .
C10 C 0.94772(17) 0.8782(3) 1.0463(3) 0.0375(11) Uani 1 1 d .
H10 H 0.9774 0.8886 1.0845 0.045 Uiso 1 1 calc R
C11 C 0.9117(2) 0.9370(4) 1.0428(4) 0.0493(14) Uani 1 1 d .
H11 H 0.9168 0.9876 1.0771 0.059 Uiso 1 1 calc R
C12 C 0.86755(18) 0.9225(3) 0.9891(4) 0.0447(13) Uani 1 1 d .
H12 H 0.8420 0.9625 0.9864 0.054 Uiso 1 1 calc R
C13 C 0.61597(17) 0.7491(3) 0.5820(3) 0.0402(12) Uani 1 1 d .
C14 C 0.5721(3) 0.7450(8) 0.6241(5) 0.122(5) Uani 1 1 d .
H14A H 0.5653 0.8020 0.6452 0.184 Uiso 1 1 calc R
H14B H 0.5779 0.7051 0.6736 0.184 Uiso 1 1 calc R
H14C H 0.5445 0.7253 0.5810 0.184 Uiso 1 1 calc R
C15 C 0.6310(3) 0.6566(4) 0.5637(5) 0.076(2) Uani 1 1 d .
H15A H 0.6455 0.6292 0.6190 0.114 Uiso 1 1 calc R
H15B H 0.6544 0.6578 0.5240 0.114 Uiso 1 1 calc R
H15C H 0.6025 0.6241 0.5365 0.114 Uiso 1 1 calc R
C16 C 0.6042(2) 0.7923(5) 0.4934(4) 0.0578(16) Uani 1 1 d .
H16A H 0.5740 0.7690 0.4608 0.087 Uiso 1 1 calc R
H16B H 0.6302 0.7818 0.4605 0.087 Uiso 1 1 calc R
H16C H 0.6007 0.8539 0.5016 0.087 Uiso 1 1 calc R
S3 S 0.69439(4) 0.85070(7) 0.89587(7) 0.0282(2) Uani 1 1 d .
C17 C 0.70822(15) 0.9544(3) 0.9377(3) 0.0256(9) Uani 1 1 d .
C18 C 0.68940(14) 1.0316(3) 0.8979(2) 0.0229(8) Uani 1 1 d .
C19 C 0.70180(15) 1.1075(3) 0.9431(3) 0.0251(9) Uani 1 1 d .
C20 C 0.72715(16) 1.1067(3) 1.0300(3) 0.0292(9) Uani 1 1 d .
H20 H 0.7342 1.1593 1.0602 0.035 Uiso 1 1 calc R
C21 C 0.74199(16) 1.0310(3) 1.0725(3) 0.0276(9) Uani 1 1 d .
C22 C 0.73464(16) 0.9552(3) 1.0231(3) 0.0287(9) Uani 1 1 d .
H22 H 0.7480 0.9032 1.0483 0.034 Uiso 1 1 calc R
S4 S 0.65012(4) 1.03419(8) 0.79508(6) 0.0296(2) Uani 1 1 d .
C23 C 0.59754(17) 0.9795(3) 0.8226(3) 0.0351(10) Uani 1 1 d .
H23A H 0.5694 0.9912 0.7759 0.042 Uiso 1 1 calc R
H23B H 0.6035 0.9171 0.8233 0.042 Uiso 1 1 calc R
C24 C 0.91500(16) 0.5055(3) 1.0899(3) 0.0319(10) Uani 1 1 d .
C25 C 0.93512(16) 0.5840(3) 1.0789(3) 0.0316(10) Uani 1 1 d .
H25 H 0.9396 0.6225 1.1271 0.038 Uiso 1 1 calc R
N2 N 0.94876(13) 0.6095(2) 1.0046(2) 0.0289(8) Uani 1 1 d .
C26 C 0.9396(2) 0.5552(4) 0.9363(3) 0.0464(13) Uani 1 1 d .
H26 H 0.9487 0.5713 0.8824 0.056 Uiso 1 1 calc R
C27 C 0.9177(3) 0.4774(4) 0.9414(4) 0.0624(19) Uani 1 1 d .
H27 H 0.9111 0.4416 0.8912 0.075 Uiso 1 1 calc R
C28 C 0.9058(2) 0.4522(4) 1.0171(4) 0.0514(14) Uani 1 1 d .
H28 H 0.8910 0.3981 1.0211 0.062 Uiso 1 1 calc R
C29 C 0.76686(18) 1.0277(3) 1.1693(3) 0.0352(11) Uani 1 1 d .
C30 C 0.8187(3) 0.9977(6) 1.1753(4) 0.072(2) Uani 1 1 d .
H30A H 0.8320 0.9825 1.2362 0.108 Uiso 1 1 calc R
H30B H 0.8380 1.0438 1.1561 0.108 Uiso 1 1 calc R
H30C H 0.8195 0.9476 1.1376 0.108 Uiso 1 1 calc R
C31 C 0.7427(3) 0.9609(4) 1.2197(4) 0.0617(18) Uani 1 1 d .
H31A H 0.7083 0.9742 1.2141 0.092 Uiso 1 1 calc R
H31B H 0.7578 0.9620 1.2817 0.092 Uiso 1 1 calc R
H31C H 0.7465 0.9040 1.1954 0.092 Uiso 1 1 calc R
C32 C 0.7660(3) 1.1124(4) 1.2146(4) 0.072(2) Uani 1 1 d .
H32A H 0.7325 1.1303 1.2124 0.109 Uiso 1 1 calc R
H32B H 0.7828 1.1551 1.1850 0.109 Uiso 1 1 calc R
H32C H 0.7820 1.1069 1.2758 0.109 Uiso 1 1 calc R
S5 S 0.68090(4) 1.21024(7) 0.90501(7) 0.0331(3) Uani 1 1 d .
C33 C 0.68980(15) 1.2224(3) 0.7948(2) 0.0268(8) Uani 1 1 d .
C34 C 0.73300(15) 1.2068(3) 0.7647(3) 0.0242(8) Uani 1 1 d .
C35 C 0.73534(14) 1.2307(3) 0.6783(3) 0.0257(8) Uani 1 1 d .
C36 C 0.69605(16) 1.2694(3) 0.6248(3) 0.0301(9) Uani 1 1 d .
H36 H 0.6985 1.2848 0.5664 0.036 Uiso 1 1 calc R
C37 C 0.65330(16) 1.2860(3) 0.6556(3) 0.0286(9) Uani 1 1 d .
C38 C 0.65061(16) 1.2614(3) 0.7401(3) 0.0306(9) Uani 1 1 d .
H38 H 0.6216 1.2711 0.7618 0.037 Uiso 1 1 calc R
S6 S 0.78267(4) 1.15692(7) 0.83286(7) 0.0297(2) Uani 1 1 d .
C39 C 0.8153(2) 1.2485(4) 0.8788(4) 0.0628(13) Uani 1 1 d .
H39A H 0.8253 1.2826 0.8313 0.075 Uiso 1 1 calc R
H39B H 0.7942 1.2847 0.9082 0.075 Uiso 1 1 calc R
C40 C 0.8584(2) 1.2237(4) 0.9428(4) 0.0628(13) Uani 1 1 d .
C41 C 0.8562(2) 1.1806(4) 1.0209(4) 0.0602(16) Uani 1 1 d .
H41 H 0.8260 1.1625 1.0333 0.072 Uiso 1 1 calc R
C43 C 0.8980(3) 1.1641(4) 1.0805(4) 0.0644(18) Uani 1 1 d .
H43 H 0.8978 1.1354 1.1345 0.077 Uiso 1 1 calc R
C42 C 0.9389(3) 1.1915(5) 1.0565(7) 0.098(3) Uani 1 1 d .
H42 H 0.9680 1.1832 1.0972 0.117 Uiso 1 1 calc R
N3 N 0.9426(3) 1.2297(6) 0.9796(7) 0.117(3) Uani 1 1 d .
C44 C 0.9023(3) 1.2454(5) 0.9265(6) 0.075(2) Uani 1 1 d .
H44 H 0.9039 1.2739 0.8730 0.090 Uiso 1 1 calc R
C45 C 0.61108(19) 1.3293(4) 0.5953(3) 0.0419(12) Uani 1 1 d .
C46 C 0.5992(2) 1.2798(4) 0.5077(4) 0.0580(16) Uani 1 1 d .
H46A H 0.6288 1.2708 0.4842 0.087 Uiso 1 1 calc R
H46B H 0.5763 1.3129 0.4657 0.087 Uiso 1 1 calc R
H46C H 0.5850 1.2244 0.5179 0.087 Uiso 1 1 calc R
C47 C 0.5664(3) 1.3352(7) 0.6347(5) 0.101(4) Uani 1 1 d .
H47A H 0.5545 1.2775 0.6434 0.152 Uiso 1 1 calc R
H47B H 0.5416 1.3672 0.5953 0.152 Uiso 1 1 calc R
H47C H 0.5738 1.3646 0.6914 0.152 Uiso 1 1 calc R
C48 C 0.6274(3) 1.4211(4) 0.5721(4) 0.071(2) Uani 1 1 d .
H48A H 0.6349 1.4554 0.6257 0.106 Uiso 1 1 calc R
H48B H 0.6014 1.4486 0.5311 0.106 Uiso 1 1 calc R
H48C H 0.6562 1.4167 0.5449 0.106 Uiso 1 1 calc R
S7 S 0.78900(4) 1.22728(7) 0.63302(7) 0.0308(2) Uani 1 1 d .
C49 C 0.81477(15) 1.1239(3) 0.6491(3) 0.0249(8) Uani 1 1 d .
C50 C 0.79000(13) 1.0478(3) 0.6236(2) 0.0228(8) Uani 1 1 d .
C51 C 0.81590(15) 0.9702(3) 0.6369(3) 0.0255(9) Uani 1 1 d .
C52 C 0.86557(15) 0.9709(3) 0.6689(3) 0.0271(9) Uani 1 1 d .
H52 H 0.8825 0.9182 0.6765 0.032 Uiso 1 1 calc R
C53 C 0.89059(14) 1.0465(3) 0.6897(3) 0.0261(8) Uani 1 1 d .
C54 C 0.86450(15) 1.1226(3) 0.6816(3) 0.0276(9) Uani 1 1 d .
H54 H 0.8808 1.1749 0.6983 0.033 Uiso 1 1 calc R
S8 S 0.72843(4) 1.04939(8) 0.57368(7) 0.0300(2) Uani 1 1 d .
C55 C 0.73624(18) 1.0388(5) 0.4595(3) 0.0531(15) Uani 1 1 d .
H55A H 0.7587 1.0832 0.4452 0.064 Uiso 1 1 calc R
H55B H 0.7498 0.9819 0.4497 0.064 Uiso 1 1 calc R
C56 C 0.68812(17) 1.0492(4) 0.4031(3) 0.0381(11) Uani 1 1 d .
C57 C 0.6608(2) 0.9787(4) 0.3756(4) 0.0447(12) Uani 1 1 d .
H57 H 0.6739 0.9240 0.3926 0.054 Uiso 1 1 calc R
N4 N 0.61654(18) 0.9822(4) 0.3261(3) 0.0589(14) Uani 1 1 d .
C58 C 0.5988(2) 1.0602(5) 0.3047(4) 0.0603(17) Uani 1 1 d .
H58 H 0.5668 1.0643 0.2731 0.072 Uiso 1 1 calc R
C59 C 0.6230(3) 1.1320(5) 0.3248(4) 0.069(2) Uani 1 1 d .
H59 H 0.6098 1.1854 0.3035 0.083 Uiso 1 1 calc R
C60 C 0.6683(3) 1.1278(4) 0.3777(4) 0.0559(15) Uani 1 1 d .
H60 H 0.6854 1.1788 0.3962 0.067 Uiso 1 1 calc R
C61 C 0.94511(15) 1.0454(3) 0.7280(3) 0.0350(10) Uani 1 1 d .
C62 C 0.9492(3) 1.0305(7) 0.8266(5) 0.098(3) Uani 1 1 d .
H62A H 0.9395 0.9718 0.8370 0.147 Uiso 1 1 calc R
H62B H 0.9281 1.0707 0.8503 0.147 Uiso 1 1 calc R
H62C H 0.9826 1.0396 0.8557 0.147 Uiso 1 1 calc R
C63 C 0.9696(2) 0.9738(7) 0.6897(9) 0.137(5) Uani 1 1 d .
H63A H 1.0046 0.9814 0.7044 0.206 Uiso 1 1 calc R
H63B H 0.9596 0.9735 0.6258 0.206 Uiso 1 1 calc R
H63C H 0.9607 0.9193 0.7137 0.206 Uiso 1 1 calc R
C64 C 0.9683(2) 1.1295(5) 0.7174(6) 0.085(3) Uani 1 1 d .
H64A H 1.0031 1.1252 0.7392 0.127 Uiso 1 1 calc R
H64B H 0.9545 1.1732 0.7509 0.127 Uiso 1 1 calc R
H64C H 0.9627 1.1454 0.6553 0.127 Uiso 1 1 calc R
O1 O 0.93290(16) 0.3394(3) 0.7530(3) 0.0690(12) Uani 1 1 d D
H1 H 0.9181 0.3650 0.7087 0.104 Uiso 1 1 calc R
C65 C 0.9819(2) 0.3629(5) 0.7672(8) 0.110(4) Uani 1 1 d D
H65A H 0.9846 0.4243 0.7567 0.165 Uiso 1 1 calc R
H65B H 0.9984 0.3310 0.7269 0.165 Uiso 1 1 calc R
H65C H 0.9967 0.3497 0.8278 0.165 Uiso 1 1 calc R
O2 O 0.5923(4) 0.0335(7) 0.5666(6) 0.079(3) Uani 0.50 1 d P

loop_
_atom_site_aniso_label
_atom_site_aniso_U_11
_atom_site_aniso_U_22
_atom_site_aniso_U_33
_atom_site_aniso_U_23
_atom_site_aniso_U_13
_atom_site_aniso_U_12
Co1 0.0228(3) 0.0241(4) 0.0291(4) 0.000 0.0013(3) 0.000
Br1 0.0421(2) 0.0400(3) 0.0321(2) 0.0018(2) -0.00065(18) -0.0010(2)
S1 0.0302(5) 0.0285(6) 0.0368(6) -0.0146(5) 0.0150(4) -0.0055(4)
C1 0.0236(18) 0.023(2) 0.025(2) -0.0029(17) 0.0068(15) 0.0021(15)
C2 0.0240(18) 0.0163(19) 0.0221(19) -0.0021(16) -0.0010(15) -0.0002(15)
C3 0.029(2) 0.0184(19) 0.0201(18) -0.0015(16) 0.0031(15) -0.0032(15)
C4 0.028(2) 0.029(2) 0.025(2) -0.0022(18) 0.0057(17) -0.0054(17)
C5 0.030(2) 0.030(2) 0.0213(19) -0.0076(17) 0.0023(16) -0.0033(17)
C6 0.036(2) 0.031(2) 0.023(2) -0.0088(18) 0.0081(18) -0.0062(18)
S2 0.0307(5) 0.0243(5) 0.0247(5) 0.0023(4) -0.0028(4) -0.0060(4)
C7 0.034(2) 0.028(2) 0.056(3) 0.008(2) -0.009(2) 0.0033(19)
C8 0.027(2) 0.030(2) 0.031(2) 0.0040(19) 0.0002(17) 0.0002(17)
C9 0.026(2) 0.026(2) 0.032(2) -0.0051(19) -0.0013(17) -0.0016(17)
N1 0.0278(18) 0.0286(19) 0.032(2) -0.0023(16) -0.0011(15) 0.0051(15)
C10 0.032(2) 0.039(3) 0.036(3) -0.016(2) -0.0095(19) 0.004(2)
C11 0.046(3) 0.043(3) 0.051(3) -0.020(3) -0.011(2) 0.012(2)
C12 0.039(3) 0.037(3) 0.053(3) -0.008(3) -0.006(2) 0.014(2)
C13 0.033(2) 0.049(3) 0.037(2) -0.018(2) 0.0019(19) -0.016(2)
C14 0.057(4) 0.254(14) 0.063(4) -0.063(6) 0.030(3) -0.093(6)
C15 0.084(5) 0.044(3) 0.082(5) -0.006(3) -0.034(4) -0.021(3)
C16 0.042(3) 0.073(4) 0.052(3) -0.010(3) -0.010(3) -0.012(3)
S3 0.0392(6) 0.0257(5) 0.0204(5) 0.0007(4) 0.0075(4) -0.0061(4)
C17 0.030(2) 0.029(2) 0.0188(19) -0.0008(17) 0.0063(16) -0.0055(17)
C18 0.0251(18) 0.030(2) 0.0146(17) -0.0008(17) 0.0071(14) 0.0017(16)
C19 0.036(2) 0.025(2) 0.0162(18) 0.0039(16) 0.0106(16) 0.0050(17)
C20 0.042(2) 0.027(2) 0.0198(19) -0.0036(18) 0.0059(17) 0.0013(18)
C21 0.037(2) 0.028(2) 0.0173(18) 0.0007(18) 0.0039(16) 0.0011(18)
C22 0.039(2) 0.030(2) 0.0153(19) 0.0032(17) 0.0010(16) -0.0011(18)
S4 0.0348(5) 0.0369(6) 0.0167(4) 0.0007(5) 0.0033(4) 0.0014(5)
C23 0.036(2) 0.035(3) 0.035(2) -0.009(2) 0.0058(19) 0.003(2)
C24 0.030(2) 0.030(2) 0.036(2) -0.003(2) 0.0074(18) 0.0023(18)
C25 0.031(2) 0.033(2) 0.031(2) -0.003(2) 0.0042(18) -0.0008(18)
N2 0.0289(18) 0.030(2) 0.0280(19) -0.0012(16) 0.0059(15) -0.0021(15)
C26 0.057(3) 0.051(3) 0.036(3) -0.021(2) 0.022(2) -0.023(3)
C27 0.100(5) 0.047(3) 0.053(4) -0.021(3) 0.047(4) -0.036(3)
C28 0.060(3) 0.034(3) 0.068(4) -0.011(3) 0.030(3) -0.015(2)
C29 0.053(3) 0.034(3) 0.0169(19) 0.0008(19) -0.0002(18) -0.004(2)
C30 0.073(4) 0.104(6) 0.031(3) 0.007(3) -0.011(3) 0.007(4)
C31 0.118(6) 0.042(3) 0.026(3) 0.003(2) 0.014(3) -0.020(3)
C32 0.143(7) 0.040(3) 0.025(3) -0.004(2) -0.013(3) 0.004(4)
S5 0.0497(6) 0.0305(6) 0.0205(5) 0.0001(4) 0.0104(4) 0.0162(5)
C33 0.041(2) 0.020(2) 0.0194(18) 0.0007(17) 0.0046(16) 0.0063(18)
C34 0.0314(19) 0.0169(19) 0.0227(19) 0.0023(16) 0.0007(16) 0.0024(15)
C35 0.0278(18) 0.022(2) 0.0275(19) 0.0054(18) 0.0067(15) 0.0018(17)
C36 0.040(2) 0.023(2) 0.026(2) 0.0066(18) 0.0049(18) 0.0088(18)
C37 0.035(2) 0.025(2) 0.026(2) -0.0003(18) 0.0058(17) 0.0097(17)
C38 0.032(2) 0.026(2) 0.035(2) -0.0010(19) 0.0090(18) 0.0104(17)
S6 0.0356(6) 0.0249(5) 0.0276(5) 0.0031(4) 0.0029(4) 0.0086(4)
C39 0.077(3) 0.032(2) 0.065(3) -0.006(2) -0.029(2) 0.013(2)
C40 0.077(3) 0.032(2) 0.065(3) -0.006(2) -0.029(2) 0.013(2)
C41 0.065(4) 0.046(3) 0.068(4) -0.008(3) 0.006(3) 0.014(3)
C43 0.089(5) 0.049(4) 0.048(4) 0.011(3) -0.006(3) 0.018(3)
C42 0.069(5) 0.064(5) 0.135(8) -0.004(5) -0.050(5) 0.011(4)
N3 0.086(5) 0.098(6) 0.159(8) 0.034(6) -0.001(5) -0.011(5)
C44 0.079(5) 0.051(4) 0.094(5) -0.005(4) 0.016(4) -0.006(4)
C45 0.046(3) 0.047(3) 0.033(2) 0.007(2) 0.007(2) 0.020(2)
C46 0.046(3) 0.070(4) 0.050(3) -0.012(3) -0.012(3) 0.007(3)
C47 0.062(4) 0.195(10) 0.053(4) 0.044(5) 0.025(3) 0.077(6)
C48 0.104(6) 0.040(3) 0.057(4) 0.004(3) -0.019(4) 0.023(3)
S7 0.0333(5) 0.0254(5) 0.0365(6) 0.0122(5) 0.0137(4) 0.0069(5)
C49 0.030(2) 0.027(2) 0.0195(19) 0.0054(17) 0.0093(16) 0.0017(17)
C50 0.0217(17) 0.033(2) 0.0149(17) -0.0006(16) 0.0054(14) 0.0034(16)
C51 0.0255(19) 0.029(2) 0.024(2) -0.0058(18) 0.0092(16) -0.0038(17)
C52 0.027(2) 0.026(2) 0.029(2) -0.0015(18) 0.0078(17) 0.0040(17)
C53 0.0247(18) 0.028(2) 0.024(2) 0.0025(18) 0.0022(15) 0.0005(17)
C54 0.025(2) 0.028(2) 0.031(2) -0.0025(18) 0.0079(17) -0.0013(17)
S8 0.0240(5) 0.0424(7) 0.0234(5) -0.0020(5) 0.0037(4) 0.0027(5)
C55 0.036(3) 0.098(5) 0.024(2) -0.002(3) 0.0048(19) -0.003(3)
C56 0.041(2) 0.053(3) 0.018(2) 0.000(2) 0.0004(18) 0.005(2)
C57 0.051(3) 0.043(3) 0.040(3) 0.009(2) 0.006(2) -0.001(2)
N4 0.050(3) 0.073(4) 0.048(3) -0.010(3) -0.004(2) -0.010(3)
C58 0.057(3) 0.077(5) 0.039(3) -0.008(3) -0.015(3) 0.018(3)
C59 0.094(5) 0.061(4) 0.045(3) 0.011(3) -0.007(3) 0.030(4)
C60 0.079(4) 0.045(3) 0.040(3) -0.003(3) 0.004(3) -0.002(3)
C61 0.026(2) 0.028(2) 0.048(3) -0.004(2) -0.0012(19) -0.0020(19)
C62 0.054(4) 0.162(9) 0.067(5) 0.019(6) -0.020(3) 0.006(5)
C63 0.024(3) 0.145(9) 0.234(13) -0.123(9) 0.000(5) 0.018(4)
C64 0.033(3) 0.067(5) 0.143(7) 0.049(5) -0.017(4) -0.014(3)
O1 0.057(3) 0.072(3) 0.075(3) 0.009(3) 0.003(2) 0.002(2)
C65 0.039(3) 0.055(4) 0.232(12) -0.014(6) 0.014(5) 0.009(3)
O2 0.102(8) 0.072(6) 0.060(5) 0.007(5) 0.007(5) -0.026(6)

loop_
_atom_type_symbol
_atom_type_description
_atom_type_scat_dispersion_real
_atom_type_scat_dispersion_imag
_atom_type_scat_source
C C 0.0033 0.0016 'International Tables Vol C Tables 4.2.6.8 and 6.1.1.4'
H H 0.0000 0.0000 'International Tables Vol C Tables 4.2.6.8 and 6.1.1.4'
N N 0.0061 0.0033 'International Tables Vol C Tables 4.2.6.8 and 6.1.1.4'
S S 0.1246 0.1234 'International Tables Vol C Tables 4.2.6.8 and 6.1.1.4'
Br Br -0.2901 2.4595 'International Tables Vol C Tables 4.2.6.8 and 6.1.1.4'
O O 0.0106 0.0060 'International Tables Vol C Tables 4.2.6.8 and 6.1.1.4'
Co Co 0.3494 0.9721 'International Tables Vol C Tables 4.2.6.8 and 6.1.1.4'

loop_
_geom_angle_atom_site_label_1
_geom_angle_atom_site_label_2
_geom_angle_atom_site_label_3
_geom_angle
_geom_angle_site_symmetry_1
_geom_angle_site_symmetry_3
N1 Co1 N1 96.4(2) 2_757 .
N1 Co1 N2 172.69(14) 2_757 .
N1 Co1 N2 90.49(14) . .
N1 Co1 N2 90.49(14) 2_757 2_757
N1 Co1 N2 172.70(14) . 2_757
N2 Co1 N2 82.70(19) . 2_757
N1 Co1 Br1 86.01(10) 2_757 2_757
N1 Co1 Br1 87.90(10) . 2_757
N2 Co1 Br1 91.92(10) . 2_757
N2 Co1 Br1 94.94(10) 2_757 2_757
N1 Co1 Br1 87.90(10) 2_757 .
N1 Co1 Br1 86.01(10) . .
N2 Co1 Br1 94.95(10) . .
N2 Co1 Br1 91.92(10) 2_757 .
Br1 Co1 Br1 170.86(4) 2_757 .
C51 S1 C1 108.45(19) . .
C6 C1 C2 121.0(4) . .
C6 C1 S1 114.4(3) . .
C2 C1 S1 124.0(3) . .
C1 C2 C3 117.1(3) . .
C1 C2 S2 120.7(3) . .
C3 C2 S2 122.2(3) . .
C4 C3 C2 121.5(4) . .
C4 C3 S3 114.2(3) . .
C2 C3 S3 123.7(3) . .
C3 C4 C5 121.1(4) . .
C3 C4 H4 119.4 . .
C5 C4 H4 119.4 . .
C6 C5 C4 117.4(4) . .
C6 C5 C13 120.6(4) . .
C4 C5 C13 122.0(4) . .
C1 C6 C5 121.8(4) . .
C1 C6 H6 119.1 . .
C5 C6 H6 119.1 . .
C2 S2 C7 100.3(2) . .
C8 C7 S2 108.6(3) . .
C8 C7 H7A 110.0 . .
S2 C7 H7A 110.0 . .
C8 C7 H7B 110.0 . .
S2 C7 H7B 110.0 . .
H7A C7 H7B 108.3 . .
C12 C8 C9 118.5(4) . .
C12 C8 C7 124.0(4) . .
C9 C8 C7 117.5(4) . .
N1 C9 C8 122.8(4) . .
N1 C9 H9 118.6 . .
C8 C9 H9 118.6 . .
C10 N1 C9 117.2(4) . .
C10 N1 Co1 123.6(3) . .
C9 N1 Co1 119.1(3) . .
N1 C10 C11 123.0(4) . .
N1 C10 H10 118.5 . .
C11 C10 H10 118.5 . .
C10 C11 C12 119.7(5) . .
C10 C11 H11 120.2 . .
C12 C11 H11 120.2 . .
C8 C12 C11 118.6(4) . .
C8 C12 H12 120.7 . .
C11 C12 H12 120.7 . .
C14 C13 C16 110.4(6) . .
C14 C13 C15 108.3(7) . .
C16 C13 C15 105.9(5) . .
C14 C13 C5 112.5(4) . .
C16 C13 C5 111.6(4) . .
C15 C13 C5 107.8(4) . .
C13 C14 H14A 109.5 . .
C13 C14 H14B 109.5 . .
H14A C14 H14B 109.5 . .
C13 C14 H14C 109.5 . .
H14A C14 H14C 109.5 . .
H14B C14 H14C 109.5 . .
C13 C15 H15A 109.5 . .
C13 C15 H15B 109.5 . .
H15A C15 H15B 109.5 . .
C13 C15 H15C 109.5 . .
H15A C15 H15C 109.5 . .
H15B C15 H15C 109.5 . .
C13 C16 H16A 109.5 . .
C13 C16 H16B 109.5 . .
H16A C16 H16B 109.5 . .
C13 C16 H16C 109.5 . .
H16A C16 H16C 109.5 . .
H16B C16 H16C 109.5 . .
C17 S3 C3 110.18(19) . .
C22 C17 C18 120.0(4) . .
C22 C17 S3 113.7(3) . .
C18 C17 S3 125.6(3) . .
C19 C18 C17 117.9(3) . .
C19 C18 S4 119.6(3) . .
C17 C18 S4 122.5(3) . .
C18 C19 C20 120.8(4) . .
C18 C19 S5 124.5(3) . .
C20 C19 S5 114.1(3) . .
C21 C20 C19 121.5(4) . .
C21 C20 H20 119.3 . .
C19 C20 H20 119.3 . .
C20 C21 C22 117.4(4) . .
C20 C21 C29 122.6(4) . .
C22 C21 C29 120.0(4) . .
C17 C22 C21 121.6(4) . .
C17 C22 H22 119.2 . .
C21 C22 H22 119.2 . .
C18 S4 C23 100.5(2) . .
C24 C23 S4 114.3(3) 4_657 .
C24 C23 H23A 108.7 4_657 .
S4 C23 H23A 108.7 . .
C24 C23 H23B 108.7 4_657 .
S4 C23 H23B 108.7 . .
H23A C23 H23B 107.6 . .
C25 C24 C28 117.1(5) . .
C25 C24 C23 121.1(4) . 4_647
C28 C24 C23 121.7(5) . 4_647
N2 C25 C24 124.1(4) . .
N2 C25 H25 118.0 . .
C24 C25 H25 118.0 . .
C25 N2 C26 116.4(4) . .
C25 N2 Co1 122.8(3) . .
C26 N2 Co1 118.9(3) . .
N2 C26 C27 122.6(5) . .
N2 C26 H26 118.7 . .
C27 C26 H26 118.7 . .
C28 C27 C26 119.9(5) . .
C28 C27 H27 120.0 . .
C26 C27 H27 120.0 . .
C27 C28 C24 119.7(5) . .
C27 C28 H28 120.1 . .
C24 C28 H28 120.1 . .
C32 C29 C30 109.8(5) . .
C32 C29 C31 108.5(5) . .
C30 C29 C31 105.5(5) . .
C32 C29 C21 112.6(4) . .
C30 C29 C21 109.6(4) . .
C31 C29 C21 110.6(4) . .
C29 C30 H30A 109.5 . .
C29 C30 H30B 109.5 . .
H30A C30 H30B 109.5 . .
C29 C30 H30C 109.5 . .
H30A C30 H30C 109.5 . .
H30B C30 H30C 109.5 . .
C29 C31 H31A 109.5 . .
C29 C31 H31B 109.5 . .
H31A C31 H31B 109.5 . .
C29 C31 H31C 109.5 . .
H31A C31 H31C 109.5 . .
H31B C31 H31C 109.5 . .
C29 C32 H32A 109.5 . .
C29 C32 H32B 109.5 . .
H32A C32 H32B 109.5 . .
C29 C32 H32C 109.5 . .
H32A C32 H32C 109.5 . .
H32B C32 H32C 109.5 . .
C19 S5 C33 108.70(19) . .
C34 C33 C38 120.7(4) . .
C34 C33 S5 125.4(3) . .
C38 C33 S5 113.3(3) . .
C33 C34 C35 117.6(3) . .
C33 C34 S6 121.2(3) . .
C35 C34 S6 121.2(3) . .
C36 C35 C34 121.0(4) . .
C36 C35 S7 114.7(3) . .
C34 C35 S7 123.8(3) . .
C37 C36 C35 121.2(4) . .
C37 C36 H36 119.4 . .
C35 C36 H36 119.4 . .
C38 C37 C36 118.0(4) . .
C38 C37 C45 122.2(4) . .
C36 C37 C45 119.8(4) . .
C37 C38 C33 121.5(4) . .
C37 C38 H38 119.2 . .
C33 C38 H38 119.2 . .
C34 S6 C39 100.5(2) . .
C40 C39 S6 111.2(4) . .
C40 C39 H39A 109.4 . .
S6 C39 H39A 109.4 . .
C40 C39 H39B 109.4 . .
S6 C39 H39B 109.4 . .
H39A C39 H39B 108.0 . .
C44 C40 C41 117.8(6) . .
C44 C40 C39 118.7(7) . .
C41 C40 C39 123.5(7) . .
C43 C41 C40 120.3(7) . .
C43 C41 H41 119.9 . .
C40 C41 H41 119.9 . .
C42 C43 C41 115.2(7) . .
C42 C43 H43 122.4 . .
C41 C43 H43 122.4 . .
N3 C42 C43 126.1(7) . .
N3 C42 H42 117.0 . .
C43 C42 H42 117.0 . .
C44 N3 C42 116.4(8) . .
N3 C44 C40 124.1(8) . .
N3 C44 H44 118.0 . .
C40 C44 H44 118.0 . .
C47 C45 C37 113.4(5) . .
C47 C45 C46 108.8(6) . .
C37 C45 C46 109.6(4) . .
C47 C45 C48 109.9(6) . .
C37 C45 C48 108.5(5) . .
C46 C45 C48 106.5(5) . .
C45 C46 H46A 109.5 . .
C45 C46 H46B 109.5 . .
H46A C46 H46B 109.5 . .
C45 C46 H46C 109.5 . .
H46A C46 H46C 109.5 . .
H46B C46 H46C 109.5 . .
C45 C47 H47A 109.5 . .
C45 C47 H47B 109.5 . .
H47A C47 H47B 109.5 . .
C45 C47 H47C 109.5 . .
H47A C47 H47C 109.5 . .
H47B C47 H47C 109.5 . .
C45 C48 H48A 109.5 . .
C45 C48 H48B 109.5 . .
H48A C48 H48B 109.5 . .
C45 C48 H48C 109.5 . .
H48A C48 H48C 109.5 . .
H48B C48 H48C 109.5 . .
C49 S7 C35 109.1(2) . .
C50 C49 C54 120.4(4) . .
C50 C49 S7 124.3(3) . .
C54 C49 S7 115.0(3) . .
C49 C50 C51 118.0(3) . .
C49 C50 S8 120.8(3) . .
C51 C50 S8 121.1(3) . .
C52 C51 C50 120.3(4) . .
C52 C51 S1 115.9(3) . .
C50 C51 S1 123.7(3) . .
C53 C52 C51 121.6(4) . .
C53 C52 H52 119.2 . .
C51 C52 H52 119.2 . .
C52 C53 C54 118.0(4) . .
C52 C53 C61 120.7(4) . .
C54 C53 C61 121.1(4) . .
C53 C54 C49 121.5(4) . .
C53 C54 H54 119.3 . .
C49 C54 H54 119.3 . .
C50 S8 C55 98.3(2) . .
C56 C55 S8 107.7(3) . .
C56 C55 H55A 110.2 . .
S8 C55 H55A 110.2 . .
C56 C55 H55B 110.2 . .
S8 C55 H55B 110.2 . .
H55A C55 H55B 108.5 . .
C57 C56 C60 116.9(5) . .
C57 C56 C55 119.9(5) . .
C60 C56 C55 123.2(6) . .
N4 C57 C56 123.9(5) . .
N4 C57 H57 118.0 . .
C56 C57 H57 118.0 . .
C58 N4 C57 116.5(5) . .
C59 C58 N4 124.2(6) . .
C59 C58 H58 117.9 . .
N4 C58 H58 117.9 . .
C58 C59 C60 118.7(6) . .
C58 C59 H59 120.7 . .
C60 C59 H59 120.7 . .
C56 C60 C59 119.6(6) . .
C56 C60 H60 120.2 . .
C59 C60 H60 120.2 . .
C63 C61 C64 112.1(7) . .
C63 C61 C62 108.9(8) . .
C64 C61 C62 106.7(6) . .
C63 C61 C53 110.7(4) . .
C64 C61 C53 112.0(4) . .
C62 C61 C53 106.2(4) . .
C61 C62 H62A 109.5 . .
C61 C62 H62B 109.5 . .
H62A C62 H62B 109.5 . .
C61 C62 H62C 109.5 . .
H62A C62 H62C 109.5 . .
H62B C62 H62C 109.5 . .
C61 C63 H63A 109.5 . .
C61 C63 H63B 109.5 . .
H63A C63 H63B 109.5 . .
C61 C63 H63C 109.5 . .
H63A C63 H63C 109.5 . .
H63B C63 H63C 109.5 . .
C61 C64 H64A 109.5 . .
C61 C64 H64B 109.5 . .
H64A C64 H64B 109.5 . .
C61 C64 H64C 109.5 . .
H64A C64 H64C 109.5 . .
H64B C64 H64C 109.5 . .
C65 O1 H1 109.5 . .
O1 C65 H65A 109.5 . .
O1 C65 H65B 109.5 . .
H65A C65 H65B 109.5 . .
O1 C65 H65C 109.5 . .
H65A C65 H65C 109.5 . .
H65B C65 H65C 109.5 . .

loop_
_geom_bond_atom_site_label_1
_geom_bond_atom_site_label_2
_geom_bond_distance
_geom_bond_site_symmetry_2
Co1 N1 2.144(4) 2_757
Co1 N1 2.144(4) .
Co1 N2 2.208(4) .
Co1 N2 2.208(4) 2_757
Co1 Br1 2.6673(5) 2_757
Co1 Br1 2.6674(5) .
S1 C51 1.772(4) .
S1 C1 1.787(4) .
C1 C6 1.386(6) .
C1 C2 1.394(6) .
C2 C3 1.407(6) .
C2 S2 1.781(4) .
C3 C4 1.376(6) .
C3 S3 1.781(4) .
C4 C5 1.399(6) .
C4 H4 0.9500 .
C5 C6 1.388(6) .
C5 C13 1.551(6) .
C6 H6 0.9500 .
S2 C7 1.819(5) .
C7 C8 1.514(6) .
C7 H7A 0.9900 .
C7 H7B 0.9900 .
C8 C12 1.369(7) .
C8 C9 1.391(6) .
C9 N1 1.354(5) .
C9 H9 0.9500 .
N1 C10 1.333(6) .
C10 C11 1.365(7) .
C10 H10 0.9500 .
C11 C12 1.387(7) .
C11 H11 0.9500 .
C12 H12 0.9500 .
C13 C14 1.498(8) .
C13 C16 1.514(8) .
C13 C15 1.547(9) .
C14 H14A 0.9800 .
C14 H14B 0.9800 .
C14 H14C 0.9800 .
C15 H15A 0.9800 .
C15 H15B 0.9800 .
C15 H15C 0.9800 .
C16 H16A 0.9800 .
C16 H16B 0.9800 .
C16 H16C 0.9800 .
S3 C17 1.765(4) .
C17 C22 1.398(6) .
C17 C18 1.415(6) .
C18 C19 1.391(6) .
C18 S4 1.773(4) .
C19 C20 1.409(6) .
C19 S5 1.775(4) .
C20 C21 1.383(6) .
C20 H20 0.9500 .
C21 C22 1.406(6) .
C21 C29 1.540(6) .
C22 H22 0.9500 .
S4 C23 1.826(5) .
C23 C24 1.517(7) 4_657
C23 H23A 0.9900 .
C23 H23B 0.9900 .
C24 C25 1.376(7) .
C24 C28 1.390(7) .
C24 C23 1.517(7) 4_647
C25 N2 1.338(6) .
C25 H25 0.9500 .
N2 C26 1.346(6) .
C26 C27 1.373(8) .
C26 H26 0.9500 .
C27 C28 1.337(8) .
C27 H27 0.9500 .
C28 H28 0.9500 .
C29 C32 1.500(8) .
C29 C30 1.522(9) .
C29 C31 1.535(8) .
C30 H30A 0.9800 .
C30 H30B 0.9800 .
C30 H30C 0.9800 .
C31 H31A 0.9800 .
C31 H31B 0.9800 .
C31 H31C 0.9800 .
C32 H32A 0.9800 .
C32 H32B 0.9800 .
C32 H32C 0.9800 .
S5 C33 1.780(4) .
C33 C34 1.401(6) .
C33 C38 1.407(6) .
C34 C35 1.402(6) .
C34 S6 1.778(4) .
C35 C36 1.399(6) .
C35 S7 1.778(4) .
C36 C37 1.397(6) .
C36 H36 0.9500 .
C37 C38 1.380(6) .
C37 C45 1.534(6) .
C38 H38 0.9500 .
S6 C39 1.781(6) .
C39 C40 1.477(8) .
C39 H39A 0.9900 .
C39 H39B 0.9900 .
C40 C44 1.350(11) .
C40 C41 1.397(10) .
C41 C43 1.387(9) .
C41 H41 0.9500 .
C43 C42 1.343(13) .
C43 H43 0.9500 .
C42 N3 1.353(13) .
C42 H42 0.9500 .
N3 C44 1.302(11) .
C44 H44 0.9500 .
C45 C47 1.499(8) .
C45 C46 1.547(8) .
C45 C48 1.568(9) .
C46 H46A 0.9800 .
C46 H46B 0.9800 .
C46 H46C 0.9800 .
C47 H47A 0.9800 .
C47 H47B 0.9800 .
C47 H47C 0.9800 .
C48 H48A 0.9800 .
C48 H48B 0.9800 .
C48 H48C 0.9800 .
S7 C49 1.772(4) .
C49 C50 1.401(6) .
C49 C54 1.403(6) .
C50 C51 1.412(6) .
C50 S8 1.771(4) .
C51 C52 1.400(6) .
C52 C53 1.386(6) .
C52 H52 0.9500 .
C53 C54 1.393(6) .
C53 C61 1.546(6) .
C54 H54 0.9500 .
S8 C55 1.830(5) .
C55 C56 1.486(7) .
C55 H55A 0.9900 .
C55 H55B 0.9900 .
C56 C57 1.369(8) .
C56 C60 1.379(8) .
C57 N4 1.345(7) .
C57 H57 0.9500 .
N4 C58 1.338(9) .
C58 C59 1.323(10) .
C58 H58 0.9500 .
C59 C60 1.390(9) .
C59 H59 0.9500 .
C60 H60 0.9500 .
C61 C63 1.494(9) .
C61 C64 1.491(8) .
C61 C62 1.531(9) .
C62 H62A 0.9800 .
C62 H62B 0.9800 .
C62 H62C 0.9800 .
C63 H63A 0.9800 .
C63 H63B 0.9800 .
C63 H63C 0.9800 .
C64 H64A 0.9800 .
C64 H64B 0.9800 .
C64 H64C 0.9800 .
O1 C65 1.408(8) .
O1 H1 0.8400 .
C65 H65A 0.9800 .
C65 H65B 0.9800 .
C65 H65C 0.9800 .
